data_4314110
loop_
_publ_author_name
'Xiaobai Wang'
'Jagadese J. Vittal'

_publ_contact_author
; 
     Dr. Jagadese J. Vittal
     Department of Chemistry
     National University of Singapore
     3 Science Drive 3
     SINGAPORE 173543
;
_publ_contact_author_email chmjjv@nus.edu.sg
_publ_contact_author_fax '(65) 6779 1691'
_publ_contact_author_phone '(65) 6874 2975'
_publ_section_title
;
 Nature of the Reactants and Influence of Water on the Supramolecular
 Assembly
;
_journal_name_full 'Inorganic Chemistry'
_journal_page_first 5135
_journal_page_last 5142
_journal_paper_doi 10.1021/ic0344970
_journal_volume 42
_journal_year 2003
_chemical_formula_sum 'C27 H33 Cl4 Cu3 K N6 O22'
_chemical_formula_weight 1165.11
_chemical_name_systematic
; 
 ? 
;
_space_group_IT_number 19
_symmetry_cell_setting orthorhombic
_symmetry_space_group_name_Hall 'P 2ac 2ab'
_symmetry_space_group_name_H-M 'P 21 21 21'
_atom_sites_solution_hydrogens geom
_atom_sites_solution_primary direct
_atom_sites_solution_secondary difmap
_audit_creation_method SHELXL-97
_cell_angle_alpha 90.00
_cell_angle_beta 90.00
_cell_angle_gamma 90.00
_cell_formula_units_Z 4
_cell_length_a 20.9192(3)
_cell_length_b 27.4692(2)
_cell_length_c 7.2465(1)
_cell_measurement_reflns_used 8192
_cell_measurement_temperature 293(2)
_cell_measurement_theta_max 25.0
_cell_measurement_theta_min 2.06
_cell_volume 4164.08(9)
_computing_cell_refinement 'Bruker AXS, SAINT'
_computing_data_collection 'Bruker AXS, SMART'
_computing_data_reduction 'Bruker AXS, SAINT'
_computing_molecular_graphics 'Bruker AXS, SHELXTL'
_computing_publication_material 'Bruker AXS, SHELXTL'
_computing_structure_refinement 'SHELXL-97 (Sheldrick, 1997)'
_computing_structure_solution 'SHELXS-97 (Sheldrick, 1990)'
_diffrn_ambient_temperature 293(2)
_diffrn_measured_fraction_theta_full 0.998
_diffrn_measured_fraction_theta_max 0.998
_diffrn_measurement_method '\w scans'
_diffrn_radiation_monochromator graphite
_diffrn_radiation_source 'fine-focus sealed tube'
_diffrn_radiation_type MoK\a
_diffrn_radiation_wavelength 0.71073
_diffrn_reflns_av_R_equivalents 0.0378
_diffrn_reflns_av_sigmaI/netI 0.0386
_diffrn_reflns_limit_h_max 18
_diffrn_reflns_limit_h_min -24
_diffrn_reflns_limit_k_max 31
_diffrn_reflns_limit_k_min -32
_diffrn_reflns_limit_l_max 8
_diffrn_reflns_limit_l_min -8
_diffrn_reflns_number 21348
_diffrn_reflns_theta_full 25.00
_diffrn_reflns_theta_max 25.00
_diffrn_reflns_theta_min 1.77
_exptl_absorpt_coefficient_mu 1.966
_exptl_absorpt_correction_T_max 0.8767
_exptl_absorpt_correction_T_min 0.7277
_exptl_absorpt_correction_type empirical
_exptl_absorpt_process_details 'SADABS (Sheldrick, 1996)'
_exptl_crystal_colour blue
_exptl_crystal_density_diffrn 1.858
_exptl_crystal_density_meas ?
_exptl_crystal_density_method 'not measured'
_exptl_crystal_description 'plates, cut'
_exptl_crystal_F_000 2336
_exptl_crystal_size_max 0.12
_exptl_crystal_size_mid 0.12
_exptl_crystal_size_min 0.06
_refine_diff_density_max 0.607
_refine_diff_density_min -1.194
_refine_diff_density_rms 0.108
_refine_ls_abs_structure_details 'Flack H D (1983), Acta Cryst. A39, 876-881'
_refine_ls_abs_structure_Flack 0.01(2)
_refine_ls_extinction_coef 0.00045(13)
_refine_ls_extinction_expression Fc^*^=kFc[1+0.001xFc^2^\l^3^/sin(2\q)]^-1/4^
_refine_ls_extinction_method SHELXL
_refine_ls_goodness_of_fit_ref 1.119
_refine_ls_hydrogen_treatment mixed
_refine_ls_matrix_type full
_refine_ls_number_parameters 565
_refine_ls_number_reflns 7307
_refine_ls_number_restraints 955
_refine_ls_restrained_S_all 1.231
_refine_ls_R_factor_all 0.0637
_refine_ls_R_factor_gt 0.0542
_refine_ls_shift/su_max 0.000
_refine_ls_shift/su_mean 0.000
_refine_ls_structure_factor_coef Fsqd
_refine_ls_weighting_details 'calc w=1/[\s^2^(Fo^2^)+(0.0708P)^2^+10.4983P] where P=(Fo^2^+2Fc^2^)/3'
_refine_ls_weighting_scheme calc
_refine_ls_wR_factor_gt 0.1375
_refine_ls_wR_factor_ref 0.1453
_reflns_number_gt 6501
_reflns_number_total 7307
_reflns_threshold_expression >2sigma(I)
_cod_data_source_file ic0344970si20030512_020416_1.cif
_cod_data_source_block Compound5
_cod_depositor_comments
;
The following automatic conversions were performed:

'_symmetry_cell_setting' value 'Orthorhombic' changed to
'orthorhombic' according to the built-in table from CIF Core
dictionary named 'cif_core.dic' version 2.4.1 from 2010-06-29.

Automatic conversion script
Id: cif_fix_values 1646 2011-03-28 12:23:43Z adriana 

The following automatic conversions were performed:

'_exptl_crystal_density_meas' value 'not measured' was changed to '?'
- the value is perceived as not measured.

Automatic conversion script
Id: cif_fix_values 3008 2015-01-20 13:52:24Z robertas 
;
_cod_database_code 4314110

loop_
_symmetry_equiv_pos_as_xyz
'x, y, z'
'-x+1/2, -y, z+1/2'
'-x, y+1/2, -z+1/2'
'x+1/2, -y+1/2, -z'

loop_
_atom_site_label
_atom_site_type_symbol
_atom_site_fract_x
_atom_site_fract_y
_atom_site_fract_z
_atom_site_U_iso_or_equiv
_atom_site_adp_type
_atom_site_occupancy
_atom_site_symmetry_multiplicity
_atom_site_calc_flag
_atom_site_refinement_flags
_atom_site_disorder_assembly
_atom_site_disorder_group
K1 K 0.36851(14) 0.30759(12) -0.0264(4) 0.0833(8) Uani 1 1 d . A .
Cu1 Cu 0.25605(4) 0.37069(3) 0.24289(13) 0.0313(2) Uani 1 1 d . . .
Cu2 Cu 0.50056(4) 0.33477(3) 0.25770(14) 0.0308(2) Uani 1 1 d . . .
Cu3 Cu 0.33888(4) 0.19189(3) 0.19971(13) 0.0303(2) Uani 1 1 d . . .
N1 N 0.2024(3) 0.4295(2) 0.2556(11) 0.0387(15) Uani 1 1 d . . .
C1 C 0.2212(5) 0.4761(3) 0.2220(16) 0.057(3) Uani 1 1 d . . .
H1 H 0.2639 0.4823 0.1954 0.069 Uiso 1 1 calc R A .
C2 C 0.1780(6) 0.5147(3) 0.2266(16) 0.065(3) Uani 1 1 d . . .
H2A H 0.1920 0.5464 0.2076 0.078 Uiso 1 1 calc R . .
C3 C 0.1157(5) 0.5055(4) 0.2588(17) 0.067(3) Uani 1 1 d . . .
H3 H 0.0862 0.5308 0.2578 0.080 Uiso 1 1 calc R A .
C4 C 0.0958(4) 0.4588(4) 0.2933(15) 0.057(3) Uani 1 1 d . . .
H4A H 0.0531 0.4524 0.3191 0.068 Uiso 1 1 calc R . .
C5 C 0.1399(4) 0.4209(3) 0.2895(13) 0.043(2) Uani 1 1 d . . .
C6 C 0.1224(4) 0.3684(3) 0.3213(12) 0.0407(19) Uani 1 1 d . A .
H6A H 0.1211 0.3615 0.4525 0.049 Uiso 1 1 calc R . .
H6B H 0.0805 0.3617 0.2696 0.049 Uiso 1 1 calc R . .
N2 N 0.1711(3) 0.3379(2) 0.2309(9) 0.0307(13) Uani 1 1 d . A .
H2 H 0.1603 0.3361 0.1095 0.037 Uiso 1 1 calc R . .
C7 C 0.1787(3) 0.2862(3) 0.2990(11) 0.0311(16) Uani 1 1 d . . .
H7 H 0.1783 0.2873 0.4342 0.037 Uiso 1 1 calc R A .
C8 C 0.2465(3) 0.2704(2) 0.2394(10) 0.0296(15) Uani 1 1 d . A .
C9 C 0.1250(4) 0.2527(3) 0.2397(17) 0.052(2) Uani 1 1 d . . .
H9A H 0.0852 0.2648 0.2871 0.078 Uiso 1 1 calc R . .
H9B H 0.1326 0.2206 0.2870 0.078 Uiso 1 1 calc R . .
H9C H 0.1232 0.2516 0.1074 0.078 Uiso 1 1 calc R . .
O1 O 0.2867(2) 0.30390(17) 0.2084(8) 0.0357(12) Uani 1 1 d . A .
O2 O 0.2571(2) 0.22660(17) 0.2280(9) 0.0393(13) Uani 1 1 d . A .
N3 N 0.5948(3) 0.3406(2) 0.2817(10) 0.0342(14) Uani 1 1 d . . .
C11 C 0.6376(4) 0.3042(3) 0.2695(13) 0.0443(19) Uani 1 1 d . . .
H11 H 0.6228 0.2726 0.2513 0.053 Uiso 1 1 calc R A .
C12 C 0.7029(4) 0.3120(4) 0.2831(15) 0.054(2) Uani 1 1 d . . .
H12 H 0.7314 0.2860 0.2769 0.065 Uiso 1 1 calc R . .
C13 C 0.7244(4) 0.3583(4) 0.3057(17) 0.058(3) Uani 1 1 d . . .
H13 H 0.7681 0.3642 0.3131 0.070 Uiso 1 1 calc R A .
C14 C 0.6821(4) 0.3961(3) 0.3176(14) 0.049(2) Uani 1 1 d . . .
H14 H 0.6965 0.4278 0.3349 0.058 Uiso 1 1 calc R . .
C15 C 0.6160(4) 0.3859(3) 0.3032(12) 0.0377(18) Uani 1 1 d . . .
C16 C 0.5658(4) 0.4250(3) 0.3294(14) 0.046(2) Uani 1 1 d . A .
H16A H 0.5596 0.4313 0.4599 0.055 Uiso 1 1 calc R . .
H16B H 0.5795 0.4549 0.2706 0.055 Uiso 1 1 calc R . .
N4 N 0.5051(3) 0.4078(2) 0.2455(9) 0.0349(14) Uani 1 1 d . A .
H4 H 0.5061 0.4162 0.1241 0.042 Uiso 1 1 calc R . .
C17 C 0.4457(4) 0.4283(3) 0.3248(12) 0.0358(18) Uani 1 1 d . . .
H17 H 0.4500 0.4277 0.4595 0.043 Uiso 1 1 calc R A .
C18 C 0.3925(3) 0.3927(2) 0.2719(12) 0.0329(16) Uani 1 1 d . A .
C19 C 0.4327(4) 0.4812(3) 0.2674(17) 0.056(3) Uani 1 1 d . . .
H19A H 0.4652 0.5020 0.3178 0.085 Uiso 1 1 calc R . .
H19B H 0.3916 0.4911 0.3132 0.085 Uiso 1 1 calc R . .
H19C H 0.4331 0.4836 0.1352 0.085 Uiso 1 1 calc R . .
O3 O 0.4084(2) 0.34945(16) 0.2367(8) 0.0336(12) Uani 1 1 d . A .
O4 O 0.3357(2) 0.40771(17) 0.2745(9) 0.0382(12) Uani 1 1 d . A .
N5 N 0.2948(3) 0.1282(2) 0.2155(10) 0.0328(14) Uani 1 1 d . . .
C21 C 0.2326(4) 0.1191(3) 0.1911(14) 0.044(2) Uani 1 1 d . . .
H21 H 0.2054 0.1445 0.1593 0.053 Uiso 1 1 calc R A .
C22 C 0.2076(4) 0.0724(3) 0.2121(15) 0.052(2) Uani 1 1 d . . .
H22 H 0.1646 0.0666 0.1874 0.062 Uiso 1 1 calc R . .
C23 C 0.2464(4) 0.0352(3) 0.2693(17) 0.061(3) Uani 1 1 d . . .
H23 H 0.2297 0.0042 0.2878 0.073 Uiso 1 1 calc R A .
C24 C 0.3114(5) 0.0443(3) 0.2998(16) 0.056(3) Uani 1 1 d . . .
H24 H 0.3388 0.0197 0.3391 0.067 Uiso 1 1 calc R . .
C25 C 0.3338(4) 0.0920(2) 0.2687(12) 0.0372(17) Uani 1 1 d . . .
C26 C 0.4030(4) 0.1049(3) 0.2969(15) 0.045(2) Uani 1 1 d . A .
H26A H 0.4117 0.1093 0.4273 0.054 Uiso 1 1 calc R . .
H26B H 0.4301 0.0789 0.2510 0.054 Uiso 1 1 calc R . .
N6 N 0.4168(3) 0.1508(2) 0.1953(9) 0.0292(13) Uani 1 1 d . A .
H6 H 0.4244 0.1427 0.0755 0.035 Uiso 1 1 calc R . .
C27 C 0.4730(3) 0.1793(2) 0.2620(12) 0.0322(16) Uani 1 1 d . . .
H27 H 0.4779 0.1730 0.3944 0.039 Uiso 1 1 calc R A .
C28 C 0.4573(3) 0.2338(2) 0.2370(10) 0.0292(15) Uani 1 1 d . A .
C29 C 0.5346(4) 0.1640(4) 0.1663(18) 0.064(3) Uani 1 1 d . . .
H29A H 0.5389 0.1292 0.1725 0.096 Uiso 1 1 calc R . .
H29B H 0.5704 0.1790 0.2267 0.096 Uiso 1 1 calc R . .
H29C H 0.5334 0.1741 0.0395 0.096 Uiso 1 1 calc R . .
O5 O 0.4012(2) 0.24538(16) 0.1887(8) 0.0307(12) Uani 1 1 d . A .
O6 O 0.5023(2) 0.26339(16) 0.2664(8) 0.0339(11) Uani 1 1 d . A .
Cl1 Cl 0.23140(10) 0.35966(8) -0.2321(3) 0.0482(5) Uani 1 1 d D . .
O7 O 0.2001(4) 0.3155(3) -0.1880(11) 0.096(3) Uani 1 1 d D . .
O8 O 0.1844(4) 0.3981(3) -0.2067(17) 0.129(4) Uani 1 1 d D . .
O9 O 0.2529(4) 0.3605(4) -0.4145(8) 0.107(4) Uani 1 1 d D . .
O10 O 0.2823(3) 0.3695(2) -0.1049(8) 0.0543(17) Uani 1 1 d D A .
Cl2 Cl 0.49692(11) 0.35826(7) -0.2147(3) 0.0467(5) Uani 1 1 d D . .
O11 O 0.5344(6) 0.3972(4) -0.1589(12) 0.153(6) Uani 1 1 d D . .
O12 O 0.4299(4) 0.3746(3) -0.2146(16) 0.122(4) Uani 1 1 d D A .
O13 O 0.5106(4) 0.3418(3) -0.3934(8) 0.079(3) Uani 1 1 d D . .
O14 O 0.4976(4) 0.3195(2) -0.0818(7) 0.0608(19) Uani 1 1 d D A .
Cl3 Cl 0.38249(10) 0.21333(8) -0.2877(3) 0.0466(5) Uani 1 1 d D A .
O15 O 0.3585(3) 0.1905(2) -0.4521(7) 0.0558(17) Uani 1 1 d D A 1
O16 O 0.3812(8) 0.2651(3) -0.309(2) 0.051(3) Uiso 0.45 1 d PD A 1
O17 O 0.4465(5) 0.1984(5) -0.248(2) 0.051(3) Uiso 0.45 1 d PD A 1
O18 O 0.3420(7) 0.1999(6) -0.1342(15) 0.051(3) Uiso 0.45 1 d PD A 1
O16A O 0.3509(9) 0.2599(5) -0.276(3) 0.059(4) Uiso 0.30 1 d PD A 2
O17A O 0.3580(10) 0.1833(7) -0.1369(19) 0.059(4) Uiso 0.30 1 d PD A 2
O18A O 0.4480(5) 0.2169(7) -0.290(3) 0.059(4) Uiso 0.30 1 d PD A 2
O16B O 0.3382(9) 0.2197(9) -0.145(2) 0.056(5) Uiso 0.25 1 d PD A 3
O17B O 0.4354(8) 0.1826(7) -0.222(3) 0.056(5) Uiso 0.25 1 d PD A 3
O18B O 0.4115(11) 0.2597(5) -0.334(3) 0.056(5) Uiso 0.25 1 d PD A 3
Cl4 Cl 0.41222(12) 0.04634(8) -0.1996(4) 0.0580(6) Uani 1 1 d D . .
O19 O 0.4562(7) 0.0799(5) -0.116(2) 0.099(3) Uiso 0.65 1 d PD B 4
O20 O 0.3922(8) 0.0084(5) -0.076(2) 0.099(3) Uiso 0.65 1 d PD B 4
O21 O 0.3522(6) 0.0689(6) -0.253(2) 0.099(3) Uiso 0.65 1 d PD B 4
O22 O 0.4375(8) 0.0264(6) -0.367(2) 0.099(3) Uiso 0.65 1 d PD B 4
O19A O 0.4333(11) 0.0197(8) -0.045(2) 0.090(4) Uiso 0.35 1 d PD B 5
O20A O 0.4497(9) 0.0909(5) -0.216(3) 0.090(4) Uiso 0.35 1 d PD B 5
O21A O 0.4215(12) 0.0188(8) -0.363(2) 0.090(4) Uiso 0.35 1 d PD B 5
O22A O 0.3470(6) 0.0610(8) -0.178(3) 0.090(4) Uiso 0.35 1 d PD B 5

loop_
_atom_site_aniso_label
_atom_site_aniso_U_11
_atom_site_aniso_U_22
_atom_site_aniso_U_33
_atom_site_aniso_U_23
_atom_site_aniso_U_13
_atom_site_aniso_U_12
K1 0.0831(19) 0.087(2) 0.0800(19) -0.0003(16) 0.0020(15) -0.0020(16)
Cu1 0.0267(4) 0.0286(4) 0.0387(5) -0.0015(4) 0.0004(4) 0.0028(3)
Cu2 0.0258(4) 0.0288(4) 0.0379(5) -0.0036(4) -0.0015(4) -0.0052(3)
Cu3 0.0254(4) 0.0250(4) 0.0404(5) 0.0027(4) -0.0027(4) -0.0012(3)
N1 0.036(3) 0.036(3) 0.044(4) 0.001(3) -0.004(3) 0.007(3)
C1 0.067(6) 0.032(4) 0.073(7) 0.001(5) -0.019(6) 0.004(4)
C2 0.100(8) 0.032(4) 0.065(7) -0.003(5) -0.013(7) 0.012(5)
C3 0.076(7) 0.055(6) 0.069(7) 0.000(6) -0.004(7) 0.037(5)
C4 0.045(5) 0.066(6) 0.060(7) -0.001(6) 0.002(5) 0.029(4)
C5 0.042(4) 0.047(5) 0.041(5) -0.002(4) 0.002(4) 0.012(4)
C6 0.029(4) 0.052(5) 0.042(5) 0.000(4) -0.003(4) 0.006(4)
N2 0.032(3) 0.035(3) 0.026(3) -0.001(3) 0.003(3) 0.004(2)
C7 0.027(3) 0.040(4) 0.026(4) -0.002(3) 0.006(3) 0.001(3)
C8 0.024(3) 0.033(4) 0.031(4) 0.004(3) -0.001(3) -0.003(3)
C9 0.033(4) 0.043(4) 0.080(7) -0.008(5) 0.007(5) -0.004(3)
O1 0.027(2) 0.030(2) 0.049(3) 0.002(3) 0.004(2) 0.001(2)
O2 0.028(2) 0.029(3) 0.061(4) 0.002(3) 0.002(3) -0.001(2)
N3 0.026(3) 0.040(3) 0.036(4) -0.002(3) 0.005(3) -0.007(3)
C11 0.036(4) 0.044(4) 0.052(5) 0.002(5) -0.009(4) -0.005(3)
C12 0.030(4) 0.062(5) 0.070(7) 0.001(6) 0.009(5) 0.001(4)
C13 0.030(4) 0.062(6) 0.083(8) 0.006(6) -0.004(5) -0.008(4)
C14 0.033(4) 0.051(5) 0.062(6) -0.005(5) -0.001(4) -0.014(4)
C15 0.034(4) 0.041(4) 0.038(5) -0.006(4) 0.003(4) -0.010(3)
C16 0.035(4) 0.038(5) 0.066(6) -0.004(4) -0.007(4) -0.012(4)
N4 0.034(3) 0.034(3) 0.036(3) -0.007(3) 0.001(3) -0.006(2)
C17 0.040(4) 0.024(4) 0.044(5) 0.001(3) -0.005(4) -0.001(3)
C18 0.036(4) 0.032(4) 0.031(4) -0.001(4) 0.000(4) -0.004(3)
C19 0.059(5) 0.034(4) 0.076(7) -0.010(5) -0.008(6) -0.006(4)
O3 0.030(2) 0.026(2) 0.045(3) -0.009(3) -0.001(3) -0.0023(19)
O4 0.032(3) 0.032(3) 0.051(3) -0.003(3) -0.003(3) 0.004(2)
N5 0.037(3) 0.027(3) 0.034(4) 0.002(3) -0.002(3) -0.005(3)
C21 0.035(4) 0.035(4) 0.063(6) 0.003(4) -0.001(4) -0.003(3)
C22 0.042(5) 0.046(5) 0.068(7) -0.004(5) -0.002(5) -0.016(4)
C23 0.059(6) 0.037(4) 0.087(8) -0.007(5) 0.002(7) -0.012(4)
C24 0.060(6) 0.026(4) 0.082(8) 0.007(5) 0.002(6) -0.004(4)
C25 0.043(4) 0.027(3) 0.042(5) -0.002(4) -0.001(4) -0.006(3)
C26 0.039(4) 0.027(4) 0.068(6) 0.006(4) -0.003(5) 0.005(3)
N6 0.034(3) 0.025(3) 0.028(3) -0.001(3) 0.002(3) -0.003(2)
C27 0.023(3) 0.033(4) 0.040(4) 0.004(3) -0.005(3) 0.000(3)
C28 0.032(4) 0.032(4) 0.024(4) -0.001(3) 0.004(3) -0.003(3)
C29 0.038(5) 0.048(5) 0.105(9) -0.003(6) 0.017(6) 0.006(4)
O5 0.023(2) 0.027(2) 0.042(3) 0.000(2) -0.002(2) -0.0019(19)
O6 0.028(2) 0.033(2) 0.041(3) 0.004(2) -0.004(3) -0.006(2)
Cl1 0.0462(11) 0.0655(13) 0.0330(11) 0.0026(10) -0.0071(10) -0.0123(9)
O7 0.114(7) 0.108(6) 0.066(5) -0.003(5) -0.006(5) -0.064(6)
O8 0.092(7) 0.136(8) 0.158(11) -0.049(9) -0.045(8) 0.054(6)
O9 0.103(7) 0.192(11) 0.027(4) 0.010(5) 0.000(4) -0.043(8)
O10 0.051(4) 0.066(4) 0.045(4) 0.009(3) -0.017(3) -0.010(3)
Cl2 0.0614(13) 0.0435(11) 0.0352(10) 0.0007(9) 0.0100(11) -0.0025(9)
O11 0.238(14) 0.163(10) 0.059(6) 0.002(6) 0.013(7) -0.143(11)
O12 0.112(7) 0.111(7) 0.142(10) 0.053(8) 0.048(8) 0.058(6)
O13 0.121(7) 0.088(6) 0.028(3) -0.001(3) 0.016(4) 0.014(5)
O14 0.096(6) 0.055(4) 0.031(3) 0.001(3) -0.001(4) 0.010(4)
Cl3 0.0504(12) 0.0538(11) 0.0356(11) -0.0098(10) -0.0011(10) -0.0057(9)
O15 0.074(5) 0.064(4) 0.029(3) -0.015(3) -0.002(3) -0.009(4)
Cl4 0.0605(14) 0.0459(12) 0.0675(17) 0.0071(12) -0.0050(13) 0.0016(10)

loop_
_atom_type_symbol
_atom_type_description
_atom_type_scat_dispersion_real
_atom_type_scat_dispersion_imag
_atom_type_scat_source
C C 0.0033 0.0016 'International Tables Vol C Tables 4.2.6.8 and 6.1.1.4'
H H 0.0000 0.0000 'International Tables Vol C Tables 4.2.6.8 and 6.1.1.4'
N N 0.0061 0.0033 'International Tables Vol C Tables 4.2.6.8 and 6.1.1.4'
O O 0.0106 0.0060 'International Tables Vol C Tables 4.2.6.8 and 6.1.1.4'
Cu Cu 0.3201 1.2651 'International Tables Vol C Tables 4.2.6.8 and 6.1.1.4'
Cl Cl 0.1484 0.1585 'International Tables Vol C Tables 4.2.6.8 and 6.1.1.4'
K K 0.2009 0.2494 'International Tables Vol C Tables 4.2.6.8 and 6.1.1.4'

loop_
_geom_angle_atom_site_label_1
_geom_angle_atom_site_label_2
_geom_angle_atom_site_label_3
_geom_angle
_geom_angle_site_symmetry_1
_geom_angle_site_symmetry_3
_geom_angle_publ_flag
O16A K1 O16 17.0(5) . . ?
O16A K1 O3 167.9(4) . . ?
O16 K1 O3 153.0(4) . . ?
O16A K1 O5 98.7(4) . . ?
O16 K1 O5 100.2(3) . . ?
O3 K1 O5 74.05(19) . . ?
O16A K1 O1 115.0(6) . . ?
O16 K1 O1 131.8(4) . . ?
O3 K1 O1 72.8(2) . . ?
O5 K1 O1 73.48(19) . . ?
O16A K1 O10 95.3(4) . . ?
O16 K1 O10 102.5(4) . . ?
O3 K1 O10 96.0(2) . . ?
O5 K1 O10 145.0(2) . . ?
O1 K1 O10 71.5(2) . . ?
O16A K1 O12 94.1(6) . . ?
O16 K1 O12 81.0(4) . . ?
O3 K1 O12 84.6(3) . . ?
O5 K1 O12 133.9(2) . . ?
O1 K1 O12 137.9(3) . . ?
O10 K1 O12 76.2(2) . . ?
O16A K1 O16B 34.0(6) . . ?
O16 K1 O16B 45.2(4) . . ?
O3 K1 O16B 142.0(5) . . ?
O5 K1 O16B 68.3(5) . . ?
O1 K1 O16B 91.2(3) . . ?
O10 K1 O16B 111.6(5) . . ?
O12 K1 O16B 126.1(4) . . ?
O16A K1 O18B 29.0(6) . . ?
O16 K1 O18B 12.7(5) . . ?
O3 K1 O18B 140.3(5) . . ?
O5 K1 O18B 95.3(4) . . ?
O1 K1 O18B 141.8(3) . . ?
O10 K1 O18B 111.8(5) . . ?
O12 K1 O18B 75.7(3) . . ?
O16B K1 O18B 51.3(3) . . ?
O16A K1 O14 96.5(5) . . ?
O16 K1 O14 79.8(4) . . ?
O3 K1 O14 73.45(19) . . ?
O5 K1 O14 84.31(18) . . ?
O1 K1 O14 143.5(2) . . ?
O10 K1 O14 125.7(2) . . ?
O12 K1 O14 50.2(2) . . ?
O16B K1 O14 107.3(4) . . ?
O18B K1 O14 67.5(4) . . ?
O16A K1 O18 38.7(5) . . ?
O16 K1 O18 48.3(3) . . ?
O3 K1 O18 136.4(3) . . ?
O5 K1 O18 62.5(3) . . ?
O1 K1 O18 90.6(2) . . ?
O10 K1 O18 117.0(3) . . ?
O12 K1 O18 128.6(3) . . ?
O16B K1 O18 5.9(6) . . ?
O18B K1 O18 52.9(3) . . ?
O14 K1 O18 104.6(3) . . ?
O16A K1 Cl3 23.0(3) . . ?
O16 K1 Cl3 24.0(2) . . ?
O3 K1 Cl3 145.94(17) . . ?
O5 K1 Cl3 77.56(16) . . ?
O1 K1 Cl3 116.41(16) . . ?
O10 K1 Cl3 118.06(18) . . ?
O12 K1 Cl3 102.3(3) . . ?
O16B K1 Cl3 25.2(3) . . ?
O18B K1 Cl3 26.6(2) . . ?
O14 K1 Cl3 85.46(16) . . ?
O18 K1 Cl3 26.35(16) . . ?
O1 Cu1 O4 102.8(2) . . ?
O1 Cu1 N1 163.9(2) . . ?
O4 Cu1 N1 93.1(2) . . ?
O1 Cu1 N2 82.1(2) . . ?
O4 Cu1 N2 173.9(2) . . ?
N1 Cu1 N2 82.2(2) . . ?
O1 Cu1 K1 41.25(16) . . ?
O4 Cu1 K1 75.65(16) . . ?
N1 Cu1 K1 144.3(2) . . ?
N2 Cu1 K1 110.47(18) . . ?
O6 Cu2 O3 102.94(19) . . ?
O6 Cu2 N3 93.5(2) . . ?
O3 Cu2 N3 163.6(2) . . ?
O6 Cu2 N4 176.2(2) . . ?
O3 Cu2 N4 80.8(2) . . ?
N3 Cu2 N4 82.9(2) . . ?
O6 Cu2 K1 79.71(16) . . ?
O3 Cu2 K1 39.95(17) . . ?
N3 Cu2 K1 147.8(2) . . ?
N4 Cu2 K1 102.89(19) . . ?
O5 Cu3 O2 102.6(2) . . ?
O5 Cu3 N5 166.2(2) . . ?
O2 Cu3 N5 91.0(2) . . ?
O5 Cu3 N6 83.1(2) . . ?
O2 Cu3 N6 172.5(2) . . ?
N5 Cu3 N6 83.2(2) . . ?
O5 Cu3 O18 82.8(4) . . ?
O2 Cu3 O18 94.8(4) . . ?
N5 Cu3 O18 98.6(4) . . ?
N6 Cu3 O18 90.8(4) . . ?
O5 Cu3 K1 38.15(16) . . ?
O2 Cu3 K1 76.79(16) . . ?
N5 Cu3 K1 151.5(2) . . ?
N6 Cu3 K1 110.51(18) . . ?
O18 Cu3 K1 57.8(4) . . ?
C5 N1 C1 118.4(7) . . ?
C5 N1 Cu1 114.7(5) . . ?
C1 N1 Cu1 126.8(6) . . ?
N1 C1 C2 121.6(9) . . ?
C3 C2 C1 119.3(9) . . ?
C2 C3 C4 120.0(8) . . ?
C3 C4 C5 119.6(9) . . ?
N1 C5 C4 121.1(8) . . ?
N1 C5 C6 115.4(7) . . ?
C4 C5 C6 123.5(8) . . ?
N2 C6 C5 108.0(6) . . ?
C6 N2 C7 117.5(6) . . ?
C6 N2 Cu1 109.9(5) . . ?
C7 N2 Cu1 108.5(4) . . ?
C9 C7 N2 113.5(6) . . ?
C9 C7 C8 115.6(6) . . ?
N2 C7 C8 105.6(5) . . ?
O2 C8 O1 125.5(6) . . ?
O2 C8 C7 117.3(6) . . ?
O1 C8 C7 117.2(6) . . ?
O2 C8 K1 97.0(4) . . ?
O1 C8 K1 34.1(3) . . ?
C7 C8 K1 140.7(4) . . ?
C8 O1 Cu1 116.1(4) . . ?
C8 O1 K1 128.8(5) . . ?
Cu1 O1 K1 106.4(2) . . ?
C8 O2 Cu3 129.7(4) . . ?
C15 N3 C11 118.8(6) . . ?
C15 N3 Cu2 114.7(5) . . ?
C11 N3 Cu2 126.4(5) . . ?
N3 C11 C12 122.4(8) . . ?
C13 C12 C11 118.7(9) . . ?
C12 C13 C14 120.3(8) . . ?
C13 C14 C15 118.6(8) . . ?
N3 C15 C14 121.3(8) . . ?
N3 C15 C16 116.5(7) . . ?
C14 C15 C16 122.0(7) . . ?
N4 C16 C15 108.5(6) . . ?
C17 N4 C16 115.9(6) . . ?
C17 N4 Cu2 108.9(4) . . ?
C16 N4 Cu2 109.9(5) . . ?
N4 C17 C18 105.6(6) . . ?
N4 C17 C19 113.9(7) . . ?
C18 C17 C19 114.0(7) . . ?
O4 C18 O3 124.1(6) . . ?
O4 C18 C17 118.3(6) . . ?
O3 C18 C17 117.5(6) . . ?
O4 C18 K1 95.8(5) . . ?
O3 C18 K1 38.8(4) . . ?
C17 C18 K1 138.1(5) . . ?
C18 O3 Cu2 115.7(4) . . ?
C18 O3 K1 121.7(5) . . ?
Cu2 O3 K1 107.8(2) . . ?
C18 O4 Cu1 129.0(4) . . ?
C21 N5 C25 119.4(6) . . ?
C21 N5 Cu3 127.7(5) . . ?
C25 N5 Cu3 112.8(5) . . ?
N5 C21 C22 121.7(8) . . ?
C23 C22 C21 119.8(8) . . ?
C22 C23 C24 119.4(8) . . ?
C23 C24 C25 117.6(8) . . ?
N5 C25 C24 122.1(7) . . ?
N5 C25 C26 116.7(6) . . ?
C24 C25 C26 121.2(7) . . ?
N6 C26 C25 108.6(6) . . ?
C26 N6 C27 115.8(6) . . ?
C26 N6 Cu3 108.4(4) . . ?
C27 N6 Cu3 110.1(4) . . ?
N6 C27 C29 112.0(7) . . ?
N6 C27 C28 107.7(5) . . ?
C29 C27 C28 113.2(7) . . ?
O6 C28 O5 125.2(6) . . ?
O6 C28 C27 116.6(6) . . ?
O5 C28 C27 118.2(6) . . ?
O6 C28 K1 96.9(4) . . ?
O5 C28 K1 34.5(3) . . ?
C27 C28 K1 140.5(5) . . ?
C28 O5 Cu3 114.6(4) . . ?
C28 O5 K1 128.2(4) . . ?
Cu3 O5 K1 111.6(2) . . ?
C28 O6 Cu2 128.7(5) . . ?
O9 Cl1 O7 112.2(5) . . ?
O9 Cl1 O10 111.5(5) . . ?
O7 Cl1 O10 111.2(4) . . ?
O9 Cl1 O8 109.0(6) . . ?
O7 Cl1 O8 106.3(6) . . ?
O10 Cl1 O8 106.4(5) . . ?
O9 Cl1 K1 98.3(4) . . ?
O7 Cl1 K1 86.2(4) . . ?
O10 Cl1 K1 37.2(3) . . ?
O8 Cl1 K1 142.1(4) . . ?
Cl1 O10 K1 122.9(4) . . ?
O11 Cl2 O13 113.8(5) . . ?
O11 Cl2 O14 111.8(5) . . ?
O13 Cl2 O14 112.2(4) . . ?
O11 Cl2 O12 107.6(7) . . ?
O13 Cl2 O12 107.0(6) . . ?
O14 Cl2 O12 103.6(5) . . ?
O11 Cl2 K1 131.4(5) . . ?
O13 Cl2 K1 114.1(4) . . ?
O14 Cl2 K1 54.6(3) . . ?
O12 Cl2 K1 50.0(4) . . ?
Cl2 O12 K1 104.6(4) . . ?
Cl2 O14 K1 100.2(4) . . ?
O18A Cl3 O16B 131.4(12) . . ?
O18A Cl3 O17 24.3(9) . . ?
O16B Cl3 O17 120.6(12) . . ?
O18A Cl3 O16 87.0(9) . . ?
O16B Cl3 O16 86.6(11) . . ?
O17 Cl3 O16 108.9(6) . . ?
O18A Cl3 O15 111.6(8) . . ?
O16B Cl3 O15 115.9(9) . . ?
O17 Cl3 O15 111.5(6) . . ?
O16 Cl3 O15 109.9(6) . . ?
O18A Cl3 O16A 113.2(9) . . ?
O16B Cl3 O16A 62.6(12) . . ?
O17 Cl3 O16A 132.2(9) . . ?
O16 Cl3 O16A 27.9(8) . . ?
O15 Cl3 O16A 106.1(8) . . ?
O18A Cl3 O18 127.8(11) . . ?
O16B Cl3 O18 22.5(10) . . ?
O17 Cl3 O18 108.8(7) . . ?
O16 Cl3 O18 108.9(7) . . ?
O15 Cl3 O18 108.8(6) . . ?
O16A Cl3 O18 84.9(10) . . ?
O18A Cl3 O18B 61.1(12) . . ?
O16B Cl3 O18B 109.8(9) . . ?
O17 Cl3 O18B 84.6(10) . . ?
O16 Cl3 O18B 27.2(9) . . ?
O15 Cl3 O18B 109.7(8) . . ?
O16A Cl3 O18B 55.1(12) . . ?
O18 Cl3 O18B 130.4(10) . . ?
O18A Cl3 O17A 113.6(9) . . ?
O16B Cl3 O17A 44.4(12) . . ?
O17 Cl3 O17A 91.0(10) . . ?
O16 Cl3 O17A 129.2(10) . . ?
O15 Cl3 O17A 104.5(7) . . ?
O16A Cl3 O17A 107.1(9) . . ?
O18 Cl3 O17A 22.4(9) . . ?
O18B Cl3 O17A 144.7(11) . . ?
O18A Cl3 O17B 45.2(12) . . ?
O16B Cl3 O17B 109.3(9) . . ?
O17 Cl3 O17B 21.0(10) . . ?
O16 Cl3 O17B 128.3(10) . . ?
O15 Cl3 O17B 106.3(8) . . ?
O16A Cl3 O17B 146.5(10) . . ?
O18 Cl3 O17B 92.6(11) . . ?
O18B Cl3 O17B 105.4(9) . . ?
O17A Cl3 O17B 72.4(12) . . ?
O18A Cl3 K1 92.3(8) . . ?
O16B Cl3 K1 53.5(10) . . ?
O17 Cl3 K1 101.4(6) . . ?
O16 Cl3 K1 42.4(6) . . ?
O15 Cl3 K1 143.8(3) . . ?
O16A Cl3 K1 37.8(7) . . ?
O18 Cl3 K1 72.5(6) . . ?
O18B Cl3 K1 57.9(9) . . ?
O17A Cl3 K1 89.0(8) . . ?
O17B Cl3 K1 109.8(8) . . ?
Cl3 O16 K1 113.7(8) . . ?
Cl3 O18 Cu3 143.5(8) . . ?
Cl3 O18 K1 81.1(6) . . ?
Cu3 O18 K1 80.8(4) . . ?
Cl3 O16A K1 119.2(10) . . ?
Cl3 O16B K1 101.4(11) . . ?
Cl3 O18B K1 95.5(10) . . ?
O19A Cl4 O21A 110.2(11) . . ?
O19A Cl4 O22 111.0(13) . . ?
O21A Cl4 O22 16.0(13) . . ?
O19A Cl4 O22A 111.0(10) . . ?
O21A Cl4 O22A 111.7(11) . . ?
O22 Cl4 O22A 123.5(13) . . ?
O19A Cl4 O19 78.4(11) . . ?
O21A Cl4 O19 127.3(12) . . ?
O22 Cl4 O19 111.4(10) . . ?
O22A Cl4 O19 112.6(12) . . ?
O19A Cl4 O20 38.5(10) . . ?
O21A Cl4 O20 100.1(12) . . ?
O22 Cl4 O20 111.1(10) . . ?
O22A Cl4 O20 81.9(11) . . ?
O19 Cl4 O20 112.9(9) . . ?
O19A Cl4 O21 134.7(12) . . ?
O21A Cl4 O21 97.1(14) . . ?
O22 Cl4 O21 105.0(10) . . ?
O22A Cl4 O21 23.7(11) . . ?
O19 Cl4 O21 113.0(9) . . ?
O20 Cl4 O21 102.9(9) . . ?
O19A Cl4 O20A 109.4(10) . . ?
O21A Cl4 O20A 107.8(10) . . ?
O22 Cl4 O20A 93.1(12) . . ?
O22A Cl4 O20A 106.5(10) . . ?
O19 Cl4 O20A 31.8(10) . . ?
O20 Cl4 O20A 144.6(11) . . ?
O21 Cl4 O20A 94.8(11) . . ?

loop_
_geom_bond_atom_site_label_1
_geom_bond_atom_site_label_2
_geom_bond_distance
_geom_bond_site_symmetry_2
_geom_bond_publ_flag
K1 O16A 2.261(17) . ?
K1 O16 2.370(14) . ?
K1 O3 2.377(6) . ?
K1 O5 2.412(6) . ?
K1 O1 2.415(6) . ?
K1 O10 2.545(7) . ?
K1 O12 2.627(10) . ?
K1 O16B 2.64(2) . ?
K1 O18B 2.74(2) . ?
K1 O14 2.750(8) . ?
K1 O18 3.110(16) . ?
K1 Cl3 3.221(4) . ?
Cu1 O1 1.960(5) . ?
Cu1 O4 1.966(5) . ?
Cu1 N1 1.968(6) . ?
Cu1 N2 1.994(6) . ?
Cu2 O6 1.962(5) . ?
Cu2 O3 1.976(5) . ?
Cu2 N3 1.986(6) . ?
Cu2 N4 2.010(6) . ?
Cu3 O5 1.965(5) . ?
Cu3 O2 1.970(5) . ?
Cu3 N5 1.980(6) . ?
Cu3 N6 1.982(6) . ?
Cu3 O18 2.430(10) . ?
N1 C5 1.351(10) . ?
N1 C1 1.361(10) . ?
C1 C2 1.394(12) . ?
C2 C3 1.347(15) . ?
C3 C4 1.373(14) . ?
C4 C5 1.390(11) . ?
C5 C6 1.506(12) . ?
C6 N2 1.473(9) . ?
N2 C7 1.513(9) . ?
C7 C9 1.513(10) . ?
C7 C8 1.544(9) . ?
C8 O2 1.227(8) . ?
C8 O1 1.267(8) . ?
N3 C15 1.329(9) . ?
N3 C11 1.345(10) . ?
C11 C12 1.386(11) . ?
C12 C13 1.359(13) . ?
C13 C14 1.366(13) . ?
C14 C15 1.414(11) . ?
C15 C16 1.514(12) . ?
C16 N4 1.484(10) . ?
N4 C17 1.481(10) . ?
C17 C18 1.532(10) . ?
C17 C19 1.535(11) . ?
C18 O4 1.257(9) . ?
C18 O3 1.260(8) . ?
N5 C21 1.336(10) . ?
N5 C25 1.343(10) . ?
C21 C22 1.393(11) . ?
C22 C23 1.370(13) . ?
C23 C24 1.400(13) . ?
C24 C25 1.411(10) . ?
C25 C26 1.505(11) . ?
C26 N6 1.488(10) . ?
N6 C27 1.492(9) . ?
C27 C29 1.524(11) . ?
C27 C28 1.544(9) . ?
C28 O6 1.260(8) . ?
C28 O5 1.267(9) . ?
Cl1 O9 1.397(6) . ?
Cl1 O7 1.414(7) . ?
Cl1 O10 1.433(6) . ?
Cl1 O8 1.455(7) . ?
Cl2 O11 1.388(7) . ?
Cl2 O13 1.402(6) . ?
Cl2 O14 1.435(6) . ?
Cl2 O12 1.473(7) . ?
Cl3 O18A 1.375(10) . ?
Cl3 O16B 1.399(11) . ?
Cl3 O17 1.428(9) . ?
Cl3 O16 1.429(9) . ?
Cl3 O15 1.436(5) . ?
Cl3 O16A 1.443(10) . ?
Cl3 O18 1.447(9) . ?
Cl3 O18B 1.450(11) . ?
Cl3 O17A 1.462(10) . ?
Cl3 O17B 1.471(11) . ?
Cl4 O19A 1.409(12) . ?
Cl4 O21A 1.422(12) . ?
Cl4 O22 1.430(12) . ?
Cl4 O22A 1.431(12) . ?
Cl4 O19 1.436(12) . ?
Cl4 O20 1.438(11) . ?
Cl4 O21 1.453(11) . ?
Cl4 O20A 1.459(11) . ?
